data_7153672
loop_
_publ_author_name
'Wang, Xu'
'Pan, Ying-Ming'
'Huang, Xiao-Chao'
'Mao, Zhong-Yuan'
'Wang, Heng-Shan'

_publ_section_title
;
 A novel methodology for synthesis of dihydropyrazole derivatives as
 potential anticancer agents.
;
_journal_issue 13
_journal_name_full 'Organic &amp; biomolecular chemistry'
_journal_page_first 2028
_journal_page_last 2032
_journal_paper_doi 10.1039/c3ob42432d
_journal_volume 12
_journal_year 2014
_chemical_formula_moiety 'C22 H20 N2'
_chemical_formula_sum 'C22 H20 N2'
_chemical_formula_weight 312.40
_chemical_name_systematic
;
 ? 
;
_space_group_crystal_system monoclinic
_space_group_IT_number 14
_space_group_name_Hall '-P 2ybc'
_space_group_name_H-M_alt 'P 1 21/c 1'
_symmetry_space_group_name_Hall '-P 2ybc'
_symmetry_space_group_name_H-M 'P 1 21/c 1'
_atom_sites_solution_hydrogens geom
_atom_sites_solution_primary direct
_atom_sites_solution_secondary difmap
_audit_creation_date 2013-03-30
_audit_creation_method
;
  Olex2 1.1
  (compiled 2011.02.15 svn.r1672, GUI svn.r3494)
;
_cell_angle_alpha 90.00
_cell_angle_beta 95.626(5)
_cell_angle_gamma 90.00
_cell_formula_units_Z 4
_cell_length_a 5.8798(3)
_cell_length_b 10.8995(4)
_cell_length_c 26.8261(13)
_cell_measurement_reflns_used 1630
_cell_measurement_temperature 293(2)
_cell_measurement_theta_max 24.4600
_cell_measurement_theta_min 3.6630
_cell_volume 1710.92(14)
_computing_cell_refinement
;
CrysAlisPro, Agilent Technologies,
Version 1.171.36.28 (release 01-02-2013 CrysAlis171 .NET)
(compiled Feb  1 2013,16:14:44)
;
_computing_data_collection
;
CrysAlisPro, Agilent Technologies,
Version 1.171.36.28 (release 01-02-2013 CrysAlis171 .NET)
(compiled Feb  1 2013,16:14:44)
;
_computing_data_reduction
;
CrysAlisPro, Agilent Technologies,
Version 1.171.36.28 (release 01-02-2013 CrysAlis171 .NET)
(compiled Feb  1 2013,16:14:44)
;
_computing_molecular_graphics
;
O. V. Dolomanov, L. J. Bourhis, R. J. Gildea, J. A. K. Howard and H. Puschmann,
OLEX2: a complete structure solution, refinement and analysis program.
J. Appl. Cryst. (2009). 42, 339-341.
;
_computing_publication_material
;
O. V. Dolomanov, L. J. Bourhis, R. J. Gildea, J. A. K. Howard and H. Puschmann,
OLEX2: a complete structure solution, refinement and analysis program.
J. Appl. Cryst. (2009). 42, 339-341.
;
_computing_structure_refinement 'SHELXL-97 (Sheldrick, 1997)'
_computing_structure_solution 'A short history of SHELX (Sheldrick, 2007)/Bruker'
_diffrn_ambient_temperature 293(2)
_diffrn_detector_area_resol_mean 15.9784
_diffrn_measured_fraction_theta_full 0.999
_diffrn_measured_fraction_theta_max 0.999
_diffrn_measurement_details
;
  1 omega  -47.00   52.00   0.7500   22.0000
omega____ theta____ kappa____ phi______ frames
    -      -20.2889   77.0000  120.0000 132

  2 omega  -11.00   19.00   0.7500   22.0000
omega____ theta____ kappa____ phi______ frames
    -       21.3827   77.0000    0.0000 40

  3 omega  -11.00   93.25   0.7500   22.0000
omega____ theta____ kappa____ phi______ frames
    -       21.3827   77.0000 -120.0000 139
;
_diffrn_measurement_device_type 'SuperNova, Single source at offset, Eos'
_diffrn_measurement_method '\w scans'
_diffrn_orient_matrix_UB_11 -0.0073734000
_diffrn_orient_matrix_UB_12 0.0487968000
_diffrn_orient_matrix_UB_13 -0.0175711000
_diffrn_orient_matrix_UB_21 0.0265429000
_diffrn_orient_matrix_UB_22 0.0425297000
_diffrn_orient_matrix_UB_23 0.0197388000
_diffrn_orient_matrix_UB_31 0.1180656000
_diffrn_orient_matrix_UB_32 -0.0064890000
_diffrn_orient_matrix_UB_33 -0.0028244000
_diffrn_radiation_monochromator mirror
_diffrn_radiation_type 'Mo K\a'
_diffrn_radiation_wavelength 0.7107
_diffrn_reflns_av_R_equivalents 0.0277
_diffrn_reflns_av_unetI/netI 0.0552
_diffrn_reflns_limit_h_max 7
_diffrn_reflns_limit_h_min -7
_diffrn_reflns_limit_k_max 13
_diffrn_reflns_limit_k_min -10
_diffrn_reflns_limit_l_max 33
_diffrn_reflns_limit_l_min -22
_diffrn_reflns_number 6923
_diffrn_reflns_theta_full 26.37
_diffrn_reflns_theta_max 26.37
_diffrn_reflns_theta_min 2.96
_diffrn_source 'SuperNova (Mo) X-ray Source'
_exptl_absorpt_coefficient_mu 0.071
_exptl_absorpt_correction_T_max 1.00000
_exptl_absorpt_correction_T_min 0.61579
_exptl_absorpt_correction_type multi-scan
_exptl_absorpt_process_details
;
CrysAlisPro, Agilent Technologies,
Version 1.171.36.28 (release 01-02-2013 CrysAlis171 .NET)
(compiled Feb  1 2013,16:14:44)
Empirical absorption correction using spherical harmonics,
 implemented in SCALE3 ABSPACK scaling algorithm.
;
_exptl_crystal_density_diffrn 1.213
_exptl_crystal_density_method 'not measured'
_exptl_crystal_F_000 664
_exptl_crystal_size_max 0.30
_exptl_crystal_size_mid 0.15
_exptl_crystal_size_min 0.08
_refine_diff_density_max 0.164
_refine_diff_density_min -0.189
_refine_diff_density_rms 0.036
_refine_ls_extinction_method none
_refine_ls_goodness_of_fit_ref 1.034
_refine_ls_hydrogen_treatment mixed
_refine_ls_matrix_type full
_refine_ls_number_parameters 218
_refine_ls_number_reflns 3505
_refine_ls_number_restraints 0
_refine_ls_restrained_S_all 1.034
_refine_ls_R_factor_all 0.1049
_refine_ls_R_factor_gt 0.0599
_refine_ls_shift/su_max 0.009
_refine_ls_shift/su_mean 0.000
_refine_ls_structure_factor_coef Fsqd
_refine_ls_weighting_details 'calc w=1/[\s^2^(Fo^2^)+(0.0529P)^2^+0.1720P] where P=(Fo^2^+2Fc^2^)/3'
_refine_ls_weighting_scheme calc
_refine_ls_wR_factor_gt 0.1298
_refine_ls_wR_factor_ref 0.1574
_reflns_number_gt 2015
_reflns_number_total 3505
_reflns_threshold_expression >2sigma(I)
_cod_data_source_file c3ob42432d2.cif
_cod_data_source_block 0328-pym-wx-322aaaa
_cod_original_cell_volume 1710.91(14)
_cod_database_code 7153672
_chemical_oxdiff_formula 'C H O N'
_reflns_odcompleteness_completeness 99.84
_reflns_odcompleteness_iscentric 1
_reflns_odcompleteness_theta 26.32

loop_
_space_group_symop_id
_space_group_symop_operation_xyz
1 'x, y, z'
2 '-x, y+1/2, -z+1/2'
3 '-x, -y, -z'
4 'x, -y-1/2, z-1/2'

loop_
_atom_site_label
_atom_site_type_symbol
_atom_site_fract_x
_atom_site_fract_y
_atom_site_fract_z
_atom_site_U_iso_or_equiv
_atom_site_adp_type
_atom_site_occupancy
_atom_site_symmetry_multiplicity
_atom_site_calc_flag
_atom_site_refinement_flags
N1 N -0.1093(4) 0.68270(17) 0.34787(7) 0.0629(6) Uani 1 1 d .
N2 N 0.0661(3) 0.71111(16) 0.31953(7) 0.0555(5) Uani 1 1 d .
C1 C -0.1682(4) 0.7635(2) 0.38430(8) 0.0510(6) Uani 1 1 d .
C2 C -0.0372(4) 0.8661(2) 0.39696(8) 0.0557(6) Uani 1 1 d .
H2 H 0.0951 0.8805 0.3815 0.067 Uiso 1 1 calc R
C3 C -0.1013(5) 0.9465(2) 0.43212(9) 0.0675(7) Uani 1 1 d .
H3 H -0.0115 1.0153 0.4402 0.081 Uiso 1 1 calc R
C4 C -0.2941(5) 0.9281(3) 0.45557(10) 0.0744(8) Uani 1 1 d .
H4 H -0.3362 0.9837 0.4793 0.089 Uiso 1 1 calc R
C5 C -0.4247(5) 0.8261(3) 0.44350(10) 0.0723(8) Uani 1 1 d .
H5 H -0.5562 0.8125 0.4593 0.087 Uiso 1 1 calc R
C6 C -0.3637(4) 0.7431(2) 0.40809(9) 0.0656(7) Uani 1 1 d .
H6 H -0.4532 0.6741 0.4003 0.079 Uiso 1 1 calc R
C7 C -0.1925(4) 0.55589(19) 0.34002(8) 0.0559(6) Uani 1 1 d .
H7 H -0.3583 0.5563 0.3313 0.067 Uiso 1 1 calc R
C8 C -0.1335(4) 0.4755(2) 0.38550(8) 0.0520(6) Uani 1 1 d .
C9 C -0.2823(5) 0.3866(2) 0.39719(10) 0.0744(8) Uani 1 1 d .
H9 H -0.4218 0.3781 0.3779 0.089 Uiso 1 1 calc R
C10 C -0.2285(7) 0.3091(3) 0.43723(12) 0.0972(10) Uani 1 1 d .
H10 H -0.3312 0.2482 0.4445 0.117 Uiso 1 1 calc R
C11 C -0.0275(7) 0.3206(3) 0.46611(11) 0.0901(10) Uani 1 1 d .
H11 H 0.0076 0.2685 0.4932 0.108 Uiso 1 1 calc R
C12 C 0.1224(5) 0.4091(3) 0.45510(11) 0.0861(9) Uani 1 1 d .
H12 H 0.2609 0.4174 0.4747 0.103 Uiso 1 1 calc R
C13 C 0.0701(5) 0.4869(2) 0.41486(10) 0.0716(7) Uani 1 1 d .
H13 H 0.1736 0.5474 0.4077 0.086 Uiso 1 1 calc R
C14 C -0.0713(4) 0.5179(2) 0.29398(8) 0.0614(7) Uani 1 1 d .
H14A H 0.0083 0.4404 0.2996 0.074 Uiso 1 1 calc R
H14B H -0.1789 0.5111 0.2643 0.074 Uiso 1 1 calc R
C15 C 0.0940(4) 0.62182(19) 0.28922(8) 0.0519(6) Uani 1 1 d .
C16 C 0.2644(4) 0.62924(18) 0.25337(7) 0.0492(6) Uani 1 1 d .
C17 C 0.2819(4) 0.5385(2) 0.21740(8) 0.0574(6) Uani 1 1 d .
H17 H 0.1860 0.4705 0.2168 0.069 Uiso 1 1 calc R
C18 C 0.4387(4) 0.5476(2) 0.18265(8) 0.0597(7) Uani 1 1 d .
H18 H 0.4466 0.4857 0.1591 0.072 Uiso 1 1 calc R
C19 C 0.5843(4) 0.6468(2) 0.18212(9) 0.0572(6) Uani 1 1 d .
C20 C 0.7537(5) 0.6578(2) 0.14373(10) 0.0786(8) Uani 1 1 d .
H20A H 0.8942 0.6185 0.1560 0.118 Uiso 1 1 calc R
H20B H 0.7820 0.7429 0.1375 0.118 Uiso 1 1 calc R
H20C H 0.6929 0.6190 0.1132 0.118 Uiso 1 1 calc R
C21 C 0.5675(4) 0.7358(2) 0.21828(9) 0.0647(7) Uani 1 1 d .
H21 H 0.6648 0.8032 0.2190 0.078 Uiso 1 1 calc R
C22 C 0.4127(4) 0.7283(2) 0.25310(9) 0.0598(6) Uani 1 1 d .
H22 H 0.4068 0.7902 0.2768 0.072 Uiso 1 1 calc R

loop_
_atom_site_aniso_label
_atom_site_aniso_U_11
_atom_site_aniso_U_22
_atom_site_aniso_U_33
_atom_site_aniso_U_23
_atom_site_aniso_U_13
_atom_site_aniso_U_12
N1 0.0756(14) 0.0491(11) 0.0683(13) -0.0034(10) 0.0282(12) -0.0135(10)
N2 0.0644(13) 0.0491(11) 0.0550(11) 0.0016(9) 0.0160(10) -0.0034(10)
C1 0.0546(14) 0.0504(13) 0.0485(12) 0.0081(11) 0.0081(11) 0.0063(11)
C2 0.0608(15) 0.0523(13) 0.0557(14) 0.0009(11) 0.0139(12) 0.0006(12)
C3 0.0774(19) 0.0644(16) 0.0625(16) -0.0038(13) 0.0162(15) 0.0010(14)
C4 0.080(2) 0.0778(19) 0.0676(17) -0.0085(14) 0.0199(16) 0.0118(17)
C5 0.0586(17) 0.094(2) 0.0676(17) 0.0107(15) 0.0208(14) 0.0136(16)
C6 0.0598(16) 0.0680(16) 0.0702(17) 0.0050(13) 0.0124(14) -0.0037(13)
C7 0.0600(15) 0.0508(13) 0.0563(14) 0.0050(11) 0.0027(12) -0.0100(12)
C8 0.0521(14) 0.0519(13) 0.0520(13) 0.0007(10) 0.0054(12) -0.0043(11)
C9 0.0735(18) 0.0721(16) 0.0758(18) 0.0210(14) -0.0021(15) -0.0220(15)
C10 0.117(3) 0.086(2) 0.089(2) 0.0300(18) 0.012(2) -0.016(2)
C11 0.125(3) 0.083(2) 0.0630(18) 0.0143(16) 0.012(2) 0.026(2)
C12 0.078(2) 0.105(2) 0.0708(19) -0.0014(18) -0.0171(16) 0.0213(19)
C13 0.0603(16) 0.0778(18) 0.0748(18) 0.0020(14) -0.0025(15) -0.0037(14)
C14 0.0819(18) 0.0507(13) 0.0505(13) 0.0014(11) 0.0016(13) -0.0128(13)
C15 0.0640(15) 0.0450(12) 0.0459(12) 0.0018(10) 0.0019(11) -0.0020(11)
C16 0.0639(15) 0.0434(12) 0.0396(12) 0.0028(9) 0.0014(11) 0.0024(11)
C17 0.0748(17) 0.0482(13) 0.0482(13) -0.0018(11) 0.0016(13) -0.0063(12)
C18 0.0814(18) 0.0514(14) 0.0460(13) -0.0041(11) 0.0047(13) 0.0105(13)
C19 0.0700(16) 0.0494(13) 0.0531(14) 0.0044(11) 0.0106(12) 0.0121(12)
C20 0.088(2) 0.0752(18) 0.0759(18) 0.0065(14) 0.0269(16) 0.0161(15)
C21 0.0736(17) 0.0517(14) 0.0719(16) -0.0047(12) 0.0232(14) -0.0076(13)
C22 0.0740(17) 0.0481(13) 0.0587(14) -0.0070(11) 0.0128(13) -0.0029(12)

loop_
_atom_type_symbol
_atom_type_description
_atom_type_scat_dispersion_real
_atom_type_scat_dispersion_imag
_atom_type_scat_source
C C 0.0033 0.0016 'International Tables Vol C Tables 4.2.6.8 and 6.1.1.4'
H H 0.0000 0.0000 'International Tables Vol C Tables 4.2.6.8 and 6.1.1.4'
N N 0.0061 0.0033 'International Tables Vol C Tables 4.2.6.8 and 6.1.1.4'

loop_
_geom_angle_atom_site_label_1
_geom_angle_atom_site_label_2
_geom_angle_atom_site_label_3
_geom_angle
N2 N1 C1 120.01(18)
N2 N1 C7 112.86(18)
C1 N1 C7 126.47(18)
C15 N2 N1 109.12(18)
N1 C1 C6 120.0(2)
C2 C1 N1 121.1(2)
C2 C1 C6 119.0(2)
C1 C2 H2 119.9
C3 C2 C1 120.2(2)
C3 C2 H2 119.9
C2 C3 H3 119.3
C4 C3 C2 121.4(3)
C4 C3 H3 119.3
C3 C4 H4 120.6
C3 C4 C5 118.8(2)
C5 C4 H4 120.6
C4 C5 H5 119.5
C4 C5 C6 121.0(2)
C6 C5 H5 119.5
C1 C6 H6 120.2
C5 C6 C1 119.6(2)
C5 C6 H6 120.2
N1 C7 H7 109.8
N1 C7 C8 112.38(19)
N1 C7 C14 101.14(17)
C8 C7 H7 109.8
C8 C7 C14 113.73(19)
C14 C7 H7 109.8
C9 C8 C7 119.7(2)
C9 C8 C13 118.4(2)
C13 C8 C7 121.8(2)
C8 C9 H9 119.6
C8 C9 C10 120.8(3)
C10 C9 H9 119.6
C9 C10 H10 119.7
C11 C10 C9 120.6(3)
C11 C10 H10 119.7
C10 C11 H11 120.3
C10 C11 C12 119.4(3)
C12 C11 H11 120.3
C11 C12 H12 119.8
C11 C12 C13 120.4(3)
C13 C12 H12 119.8
C8 C13 C12 120.4(3)
C8 C13 H13 119.8
C12 C13 H13 119.8
C7 C14 H14A 111.2
C7 C14 H14B 111.2
H14A C14 H14B 109.2
C15 C14 C7 102.63(18)
C15 C14 H14A 111.2
C15 C14 H14B 111.2
N2 C15 C14 113.02(19)
N2 C15 C16 120.9(2)
C16 C15 C14 126.06(19)
C17 C16 C15 121.3(2)
C22 C16 C15 121.28(19)
C22 C16 C17 117.4(2)
C16 C17 H17 119.4
C18 C17 C16 121.1(2)
C18 C17 H17 119.4
C17 C18 H18 119.3
C17 C18 C19 121.4(2)
C19 C18 H18 119.3
C18 C19 C20 121.5(2)
C18 C19 C21 117.1(2)
C21 C19 C20 121.4(2)
C19 C20 H20A 109.5
C19 C20 H20B 109.5
C19 C20 H20C 109.5
H20A C20 H20B 109.5
H20A C20 H20C 109.5
H20B C20 H20C 109.5
C19 C21 H21 118.8
C22 C21 C19 122.3(2)
C22 C21 H21 118.8
C16 C22 H22 119.7
C21 C22 C16 120.7(2)
C21 C22 H22 119.7

loop_
_geom_bond_atom_site_label_1
_geom_bond_atom_site_label_2
_geom_bond_distance
N1 N2 1.375(2)
N1 C1 1.385(3)
N1 C7 1.474(3)
N2 C15 1.289(3)
C1 C2 1.381(3)
C1 C6 1.386(3)
C2 H2 0.9300
C2 C3 1.368(3)
C3 H3 0.9300
C3 C4 1.364(3)
C4 H4 0.9300
C4 C5 1.372(4)
C5 H5 0.9300
C5 C6 1.384(3)
C6 H6 0.9300
C7 H7 0.9800
C7 C8 1.515(3)
C7 C14 1.542(3)
C8 C9 1.363(3)
C8 C13 1.373(3)
C9 H9 0.9300
C9 C10 1.379(4)
C10 H10 0.9300
C10 C11 1.354(4)
C11 H11 0.9300
C11 C12 1.359(4)
C12 H12 0.9300
C12 C13 1.384(4)
C13 H13 0.9300
C14 H14A 0.9700
C14 H14B 0.9700
C14 C15 1.506(3)
C15 C16 1.457(3)
C16 C17 1.393(3)
C16 C22 1.388(3)
C17 H17 0.9300
C17 C18 1.378(3)
C18 H18 0.9300
C18 C19 1.380(3)
C19 C20 1.506(3)
C19 C21 1.383(3)
C20 H20A 0.9600
C20 H20B 0.9600
C20 H20C 0.9600
C21 H21 0.9300
C21 C22 1.369(3)
C22 H22 0.9300

loop_
_geom_torsion_atom_site_label_1
_geom_torsion_atom_site_label_2
_geom_torsion_atom_site_label_3
_geom_torsion_atom_site_label_4
_geom_torsion
N1 N2 C15 C14 0.5(3)
N1 N2 C15 C16 177.86(19)
N1 C1 C2 C3 178.3(2)
N1 C1 C6 C5 -178.3(2)
N1 C7 C8 C9 144.8(2)
N1 C7 C8 C13 -37.1(3)
N1 C7 C14 C15 9.9(2)
N2 N1 C1 C2 -7.7(3)
N2 N1 C1 C6 171.2(2)
N2 N1 C7 C8 110.8(2)
N2 N1 C7 C14 -10.8(2)
N2 C15 C16 C17 -174.0(2)
N2 C15 C16 C22 4.7(3)
C1 N1 N2 C15 178.3(2)
C1 N1 C7 C8 -59.8(3)
C1 N1 C7 C14 178.5(2)
C1 C2 C3 C4 0.1(4)
C2 C1 C6 C5 0.6(4)
C2 C3 C4 C5 0.3(4)
C3 C4 C5 C6 -0.2(4)
C4 C5 C6 C1 -0.2(4)
C6 C1 C2 C3 -0.6(3)
C7 N1 N2 C15 7.0(3)
C7 N1 C1 C2 162.4(2)
C7 N1 C1 C6 -18.7(4)
C7 C8 C9 C10 177.4(3)
C7 C8 C13 C12 -177.6(2)
C7 C14 C15 N2 -7.1(3)
C7 C14 C15 C16 175.7(2)
C8 C7 C14 C15 -110.8(2)
C8 C9 C10 C11 0.8(5)
C9 C8 C13 C12 0.4(4)
C9 C10 C11 C12 -0.5(5)
C10 C11 C12 C13 0.2(5)
C11 C12 C13 C8 -0.2(4)
C13 C8 C9 C10 -0.7(4)
C14 C7 C8 C9 -101.0(3)
C14 C7 C8 C13 77.1(3)
C14 C15 C16 C17 3.0(3)
C14 C15 C16 C22 -178.3(2)
C15 C16 C17 C18 178.1(2)
C15 C16 C22 C21 -178.1(2)
C16 C17 C18 C19 0.0(4)
C17 C16 C22 C21 0.7(3)
C17 C18 C19 C20 -179.2(2)
C17 C18 C19 C21 0.7(4)
C18 C19 C21 C22 -0.7(4)
C19 C21 C22 C16 0.0(4)
C20 C19 C21 C22 179.1(2)
C22 C16 C17 C18 -0.7(3)
